data_2209121
loop_
_publ_author_name
'Si-Qian wang'
'Zhen-Feng Zhang'
'Gui-Rong Qu'
'Ying-Yan Jiang'

_publ_section_title
;
 4-<i>tert</i>-Butylphenyl 4-methylbenzenesulfonate
;
_journal_coeditor_code CI2029
_journal_issue 6
_journal_name_full 'Acta Crystallographica Section E'
_journal_page_first o2193
_journal_page_last o2194
_journal_paper_doi 10.1107/S160053680601600X
_journal_volume 62
_journal_year 2006
_chemical_formula_iupac 'C17 H20 O3 S'
_chemical_formula_moiety 'C17 H20 O3 S'
_chemical_formula_sum 'C17 H20 O3 S'
_chemical_formula_weight 304.39
_chemical_melting_point .37E-305
_chemical_name_systematic
;
4-tert-butylphenyl 4-methylbenzenesulfonate
;
_space_group_IT_number 14
_symmetry_cell_setting monoclinic
_symmetry_space_group_name_Hall '-P 2ybc'
_symmetry_space_group_name_H-M 'P 1 21/c 1'
_atom_sites_solution_hydrogens geom
_atom_sites_solution_primary direct
_atom_sites_solution_secondary difmap
_cell_angle_alpha 90.00
_cell_angle_beta 105.80(3)
_cell_angle_gamma 90.00
_cell_formula_units_Z 4
_cell_length_a 11.557(2)
_cell_length_b 12.611(3)
_cell_length_c 11.858(2)
_cell_measurement_reflns_used 11643
_cell_measurement_temperature 293(2)
_cell_measurement_theta_max 27.48
_cell_measurement_theta_min 1.83
_cell_volume 1663.0(6)
_computing_cell_refinement RAPID-AUTO
_computing_data_collection 'RAPID-AUTO  (Rigaku 2003)'
_computing_data_reduction RAPID-AUTO
_computing_molecular_graphics 'SHELXTL (Sheldrick, 1997b)'
_computing_publication_material SHELXTL
_computing_structure_refinement 'SHELXL97 (Sheldrick, 1997a)'
_computing_structure_solution 'SHELXS97 (Sheldrick, 1997a)'
_diffrn_ambient_temperature 293(2)
_diffrn_measured_fraction_theta_full 0.983
_diffrn_measured_fraction_theta_max 0.983
_diffrn_measurement_device_type 'Rigaku R-AXIS RAPID imaging-plate'
_diffrn_measurement_method \w
_diffrn_radiation_monochromator graphite
_diffrn_radiation_source 'Rotating Anode'
_diffrn_radiation_type MoK\a
_diffrn_radiation_wavelength 0.71073
_diffrn_reflns_av_R_equivalents 0.0563
_diffrn_reflns_av_sigmaI/netI 0.0516
_diffrn_reflns_limit_h_max 14
_diffrn_reflns_limit_h_min -14
_diffrn_reflns_limit_k_max 16
_diffrn_reflns_limit_k_min -16
_diffrn_reflns_limit_l_max 14
_diffrn_reflns_limit_l_min -15
_diffrn_reflns_number 11643
_diffrn_reflns_theta_full 27.48
_diffrn_reflns_theta_max 27.48
_diffrn_reflns_theta_min 1.83
_diffrn_standards_decay_% 0
_diffrn_standards_interval_count 0
_diffrn_standards_interval_time 0
_diffrn_standards_number 0
_exptl_absorpt_coefficient_mu 0.201
_exptl_absorpt_correction_T_max 0.9148
_exptl_absorpt_correction_T_min 0.8569
_exptl_absorpt_correction_type multi-scan
_exptl_absorpt_process_details '(ABSCOR; Higashi, 1995)'
_exptl_crystal_colour colourless
_exptl_crystal_density_diffrn 1.216
_exptl_crystal_density_method 'not measured'
_exptl_crystal_description Block
_exptl_crystal_F_000 648
_exptl_crystal_size_max 0.79
_exptl_crystal_size_mid 0.56
_exptl_crystal_size_min 0.45
_refine_diff_density_max 0.453
_refine_diff_density_min -0.380
_refine_ls_extinction_method none
_refine_ls_goodness_of_fit_ref 0.999
_refine_ls_hydrogen_treatment constr
_refine_ls_matrix_type full
_refine_ls_number_parameters 191
_refine_ls_number_reflns 3747
_refine_ls_number_restraints 0
_refine_ls_restrained_S_all 0.999
_refine_ls_R_factor_all 0.0953
_refine_ls_R_factor_gt 0.0596
_refine_ls_shift/su_max 0.010
_refine_ls_shift/su_mean 0.000
_refine_ls_structure_factor_coef Fsqd
_refine_ls_weighting_details 'calc w=1/[\s^2^(Fo^2^)+(0.0998P)^2^] where P=(Fo^2^+2Fc^2^)/3'
_refine_ls_weighting_scheme calc
_refine_ls_wR_factor_gt 0.1625
_refine_ls_wR_factor_ref 0.1816
_reflns_number_gt 2344
_reflns_number_total 3747
_reflns_threshold_expression I>2\s(I)
_cod_data_source_file ci2029.cif
_cod_data_source_block I
_cod_depositor_comments
;
The following automatic conversions were performed:
'_symmetry_cell_setting' value 'Monoclinic' changed to 'monoclinic'
according to '/home/saulius/struct/CIF-dictionaries/cif_core.dic'
dictionary named 'cif_core.dic' version 2.4.1 from 2010-06-29.

Automatic conversion script
Id: cif_fix_enum 1527 2010-12-29 10:47:43Z saulius 

The following automatic conversions were performed:

'_symmetry_cell_setting' value 'Monoclinic' changed to 'monoclinic'
according to /home/saulius/struct/CIF-dictionaries/cif_core.dic
dictionary named 'cif_core.dic' version 2.4.1 from 2010-06-29.

Automatic conversion script
Id: cif_fix_values 1715 2011-07-08 13:25:40Z adriana 
;
_cod_original_cell_volume 1662.9(6)
_cod_original_sg_symbol_H-M 'P 21/c'
_cod_database_code 2209121
_cod_database_fobs_code 2209121

loop_
_symmetry_equiv_pos_as_xyz
'x, y, z'
'-x, y+1/2, -z+1/2'
'-x, -y, -z'
'x, -y-1/2, z-1/2'

loop_
_atom_site_type_symbol
_atom_site_label
_atom_site_fract_x
_atom_site_fract_y
_atom_site_fract_z
_atom_site_U_iso_or_equiv
_atom_site_adp_type
_atom_site_calc_flag
_atom_site_refinement_flags
_atom_site_occupancy
S S1 0.89216(6) 0.15064(5) 0.59636(6) 0.0607(3) Uani d . 1
O O1 0.9511(2) 0.18706(16) 0.51334(19) 0.0903(7) Uani d . 1
O O2 0.80693(18) 0.21665(13) 0.62956(18) 0.0772(6) Uani d . 1
O O3 0.82683(16) 0.04568(12) 0.53547(14) 0.0571(4) Uani d . 1
C C1 0.9958(2) 0.10244(16) 0.7208(2) 0.0506(6) Uani d . 1
C C2 0.9907(2) 0.13650(18) 0.8299(2) 0.0589(6) Uani d . 1
H H2 0.9337 0.1859 0.8378 0.071 Uiso calc R 1
C C3 1.0727(3) 0.0950(2) 0.9270(3) 0.0700(8) Uani d . 1
H H3 1.0715 0.1187 1.0009 0.084 Uiso calc R 1
C C4 1.1562(2) 0.0200(2) 0.9185(3) 0.0672(7) Uani d . 1
C C5 1.1596(2) -0.0113(2) 0.8073(3) 0.0712(8) Uani d . 1
H H5 1.2163 -0.0612 0.7996 0.085 Uiso calc R 1
C C6 1.0813(2) 0.0294(2) 0.7089(2) 0.0636(7) Uani d . 1
H H6 1.0854 0.0084 0.6349 0.076 Uiso calc R 1
C C7 1.2427(3) -0.0269(3) 1.0236(3) 0.0996(11) Uani d . 1
H H7A 1.2340 0.0077 1.0930 0.149 Uiso calc R 1
H H7B 1.3233 -0.0174 1.0179 0.149 Uiso calc R 1
H H7C 1.2264 -0.1013 1.0277 0.149 Uiso calc R 1
C C8 0.7620(2) -0.01904(16) 0.59569(18) 0.0460(5) Uani d . 1
C C9 0.6518(2) 0.01149(17) 0.6046(2) 0.0560(6) Uani d . 1
H H9 0.6207 0.0776 0.5774 0.067 Uiso calc R 1
C C10 0.5866(2) -0.05756(18) 0.6550(2) 0.0570(6) Uani d . 1
H H10 0.5110 -0.0371 0.6605 0.068 Uiso calc R 1
C C11 0.6311(2) -0.15616(17) 0.6973(2) 0.0501(5) Uani d . 1
C C12 0.7441(2) -0.18281(18) 0.6865(2) 0.0604(7) Uani d . 1
H H12 0.7766 -0.2484 0.7141 0.072 Uiso calc R 1
C C13 0.8098(2) -0.11547(17) 0.6364(2) 0.0574(6) Uani d . 1
H H13 0.8854 -0.1352 0.6304 0.069 Uiso calc R 1
C C14 0.5580(2) -0.2345(2) 0.7485(2) 0.0648(7) Uani d . 1
C C15 0.4456(5) -0.1855(4) 0.7666(7) 0.206(4) Uani d . 1
H H15A 0.4029 -0.2375 0.7987 0.309 Uiso calc R 1
H H15B 0.3954 -0.1610 0.6928 0.309 Uiso calc R 1
H H15C 0.4669 -0.1268 0.8197 0.309 Uiso calc R 1
C C16 0.5216(5) -0.3259(4) 0.6638(4) 0.163(2) Uani d . 1
H H16A 0.4755 -0.3760 0.6945 0.244 Uiso calc R 1
H H16B 0.5923 -0.3599 0.6534 0.244 Uiso calc R 1
H H16C 0.4738 -0.2997 0.5897 0.244 Uiso calc R 1
C C17 0.6327(4) -0.2793(4) 0.8633(3) 0.1259(15) Uani d . 1
H H17A 0.5850 -0.3282 0.8937 0.189 Uiso calc R 1
H H17B 0.6594 -0.2227 0.9183 0.189 Uiso calc R 1
H H17C 0.7012 -0.3156 0.8509 0.189 Uiso calc R 1

loop_
_atom_site_aniso_label
_atom_site_aniso_U_11
_atom_site_aniso_U_22
_atom_site_aniso_U_33
_atom_site_aniso_U_12
_atom_site_aniso_U_13
_atom_site_aniso_U_23
S1 0.0737(5) 0.0426(3) 0.0695(5) -0.0051(3) 0.0262(3) 0.0087(3)
O1 0.1145(17) 0.0800(13) 0.0857(15) -0.0239(12) 0.0428(13) 0.0264(11)
O2 0.0849(13) 0.0451(8) 0.0997(15) 0.0108(9) 0.0221(12) -0.0010(9)
O3 0.0713(10) 0.0542(9) 0.0507(10) -0.0078(8) 0.0248(8) 0.0009(7)
C1 0.0551(13) 0.0396(10) 0.0622(15) -0.0051(10) 0.0248(11) -0.0011(10)
C2 0.0688(16) 0.0463(12) 0.0668(17) 0.0018(11) 0.0274(13) -0.0090(11)
C3 0.0843(19) 0.0604(15) 0.0668(17) -0.0033(15) 0.0231(15) -0.0139(13)
C4 0.0683(16) 0.0528(13) 0.0733(18) -0.0066(13) 0.0073(14) -0.0066(12)
C5 0.0596(15) 0.0591(14) 0.095(2) 0.0083(13) 0.0208(15) -0.0095(15)
C6 0.0645(15) 0.0619(14) 0.0715(17) 0.0008(13) 0.0308(14) -0.0140(13)
C7 0.098(2) 0.085(2) 0.096(2) 0.004(2) -0.009(2) 0.0054(19)
C8 0.0533(12) 0.0427(10) 0.0427(12) -0.0043(10) 0.0140(10) -0.0015(9)
C9 0.0608(14) 0.0445(11) 0.0620(15) 0.0080(11) 0.0157(12) 0.0077(11)
C10 0.0479(13) 0.0582(13) 0.0665(16) 0.0053(11) 0.0184(12) 0.0035(12)
C11 0.0500(13) 0.0489(11) 0.0504(13) -0.0022(10) 0.0120(10) 0.0010(10)
C12 0.0587(14) 0.0425(11) 0.0805(18) 0.0048(11) 0.0199(13) 0.0138(12)
C13 0.0501(13) 0.0473(12) 0.0798(17) 0.0053(11) 0.0261(12) 0.0040(12)
C14 0.0633(15) 0.0612(14) 0.0710(17) -0.0116(13) 0.0202(13) 0.0113(13)
C15 0.148(4) 0.158(4) 0.385(10) 0.049(4) 0.194(6) 0.132(6)
C16 0.225(6) 0.149(4) 0.119(4) -0.134(4) 0.054(4) -0.022(3)
C17 0.120(3) 0.157(3) 0.097(3) -0.039(3) 0.023(2) 0.054(3)

loop_
_atom_type_symbol
_atom_type_description
_atom_type_scat_dispersion_real
_atom_type_scat_dispersion_imag
_atom_type_scat_source
C C 0.0033 0.0016 'International Tables Vol C Tables 4.2.6.8 and 6.1.1.4'
H H 0.0000 0.0000 'International Tables Vol C Tables 4.2.6.8 and 6.1.1.4'
O O 0.0106 0.0060 'International Tables Vol C Tables 4.2.6.8 and 6.1.1.4'
S S 0.1246 0.1234 'International Tables Vol C Tables 4.2.6.8 and 6.1.1.4'

loop_
_geom_angle_atom_site_label_1
_geom_angle_atom_site_label_2
_geom_angle_atom_site_label_3
_geom_angle
_geom_angle_publ_flag
O1 S1 O2 120.12(13) yes
O1 S1 O3 102.26(12) yes
O2 S1 O3 109.40(10) yes
O1 S1 C1 110.64(13) yes
O2 S1 C1 109.78(12) yes
O3 S1 C1 103.05(10) yes
C8 O3 S1 119.81(13) yes
C2 C1 C6 121.1(2) no
C2 C1 S1 119.47(19) no
C6 C1 S1 119.47(19) no
C1 C2 C3 118.0(2) no
C1 C2 H2 121.0 no
C3 C2 H2 121.0 no
C4 C3 C2 122.4(3) no
C4 C3 H3 118.8 no
C2 C3 H3 118.8 no
C3 C4 C5 117.9(3) no
C3 C4 C7 122.4(3) no
C5 C4 C7 119.7(3) no
C6 C5 C4 121.4(2) no
C6 C5 H5 119.3 no
C4 C5 H5 119.3 no
C5 C6 C1 119.1(2) no
C5 C6 H6 120.4 no
C1 C6 H6 120.4 no
C4 C7 H7A 109.5 no
C4 C7 H7B 109.5 no
H7A C7 H7B 109.5 no
C4 C7 H7C 109.5 no
H7A C7 H7C 109.5 no
H7B C7 H7C 109.5 no
C9 C8 C13 121.3(2) no
C9 C8 O3 120.51(19) no
C13 C8 O3 118.0(2) yes
C8 C9 C10 119.0(2) no
C8 C9 H9 120.5 no
C10 C9 H9 120.5 no
C11 C10 C9 121.8(2) no
C11 C10 H10 119.1 no
C9 C10 H10 119.1 no
C10 C11 C12 116.7(2) yes
C10 C11 C14 122.2(2) yes
C12 C11 C14 121.0(2) yes
C13 C12 C11 122.2(2) yes
C13 C12 H12 118.9 no
C11 C12 H12 118.9 no
C8 C13 C12 118.9(2) no
C8 C13 H13 120.5 no
C12 C13 H13 120.5 no
C15 C14 C17 109.2(4) no
C15 C14 C16 108.2(4) no
C17 C14 C16 107.5(3) no
C15 C14 C11 112.5(2) yes
C17 C14 C11 111.0(2) yes
C16 C14 C11 108.3(2) no
C14 C15 H15A 109.5 no
C14 C15 H15B 109.5 no
H15A C15 H15B 109.5 no
C14 C15 H15C 109.5 no
H15A C15 H15C 109.5 no
H15B C15 H15C 109.5 no
C14 C16 H16A 109.5 no
C14 C16 H16B 109.5 no
H16A C16 H16B 109.5 no
C14 C16 H16C 109.5 no
H16A C16 H16C 109.5 no
H16B C16 H16C 109.5 no
C14 C17 H17A 109.5 no
C14 C17 H17B 109.5 no
H17A C17 H17B 109.5 no
C14 C17 H17C 109.5 no
H17A C17 H17C 109.5 no
H17B C17 H17C 109.5 no

loop_
_geom_bond_atom_site_label_1
_geom_bond_atom_site_label_2
_geom_bond_distance
_geom_bond_publ_flag
S1 O1 1.418(2) yes
S1 O2 1.4246(19) yes
S1 O3 1.5958(17) yes
S1 C1 1.737(3) yes
O3 C8 1.424(2) yes
C1 C2 1.380(3) no
C1 C6 1.386(3) no
C2 C3 1.379(4) no
C2 H2 0.93 no
C3 C4 1.375(4) no
C3 H3 0.93 no
C4 C5 1.386(4) no
C4 C7 1.492(4) yes
C5 C6 1.368(4) no
C5 H5 0.93 no
C6 H6 0.93 no
C7 H7A 0.96 no
C7 H7B 0.96 no
C7 H7C 0.96 no
C8 C9 1.362(3) no
C8 C13 1.368(3) no
C9 C10 1.389(3) no
C9 H9 0.93 no
C10 C11 1.386(3) no
C10 H10 0.93 no
C11 C12 1.388(3) no
C11 C14 1.528(3) yes
C12 C13 1.377(3) no
C12 H12 0.93 no
C13 H13 0.93 no
C14 C15 1.506(5) no
C14 C17 1.510(4) no
C14 C16 1.511(5) no
C15 H15A 0.96 no
C15 H15B 0.96 no
C15 H15C 0.96 no
C16 H16A 0.96 no
C16 H16B 0.96 no
C16 H16C 0.96 no
C17 H17A 0.96 no
C17 H17B 0.96 no
C17 H17C 0.96 no

loop_
_geom_hbond_atom_site_label_D
_geom_hbond_atom_site_label_H
_geom_hbond_atom_site_label_A
_geom_hbond_site_symmetry_A
_geom_hbond_distance_DH
_geom_hbond_distance_HA
_geom_hbond_distance_DA
_geom_hbond_angle_DHA
C2 H2 O2 . 0.93 2.53 2.903(3) 104
C2 H2 O1 4_566 0.93 2.59 3.230(3) 126
C6 H6 O3 3_756 0.93 2.59 3.478(4) 161

loop_
_cod_related_entry_id
_cod_related_entry_database
_cod_related_entry_code
1 ChemSpider 306972
